data_7002086
loop_
_publ_author_name
'Panzner, Matthew J.'
'Hindi, Khadijah M.'
'Wright, Brian D.'
'Taylor, Jane B.'
'Han, Daniel S.'
'Youngs, Wiley J.'
'Cannon, Carolyn L.'

_publ_section_title
;
 A theobromine derived silver N-heterocyclic carbene: synthesis,
 characterization, and antimicrobial efficacy studies on cystic
 fibrosis relevant pathogens
;
_journal_coden_ASTM DTARAF
_journal_issue 35
_journal_name_full 'Dalton Transactions'
_journal_page_first 7308
_journal_page_last 7313
_journal_paper_doi 10.1039/b907726j
_journal_year 2009
_chemical_formula_moiety 'C10 H15 N4 O3, I'
_chemical_formula_sum 'C10 H15 I N4 O3'
_chemical_formula_weight 366.16
_chemical_name_common '1-(2-hydroxyethyl)-3,7,9-trimethylxanthinium iodide'
_space_group_IT_number 14
_symmetry_cell_setting monoclinic
_symmetry_space_group_name_Hall '-P 2ybc'
_symmetry_space_group_name_H-M 'P 1 21/c 1'
_atom_sites_solution_hydrogens geom
_atom_sites_solution_primary direct
_atom_sites_solution_secondary difmap
_audit_creation_method SHELXL-97
_cell_angle_alpha 90.00
_cell_angle_beta 104.119(2)
_cell_angle_gamma 90.00
_cell_formula_units_Z 4
_cell_length_a 15.0967(18)
_cell_length_b 10.4071(13)
_cell_length_c 8.7080(10)
_cell_measurement_reflns_used 2854
_cell_measurement_temperature 100(2)
_cell_measurement_theta_max 25.44
_cell_measurement_theta_min 2.40
_cell_volume 1326.8(3)
_computing_cell_refinement 'Bruker SMART'
_computing_data_collection 'Bruker SMART'
_computing_data_reduction 'Bruker SAINT'
_computing_molecular_graphics 'Bruker SHELXTL'
_computing_publication_material 'Bruker SHELXTL'
_computing_structure_refinement 'SHELXL-97 (Sheldrick, 2008)'
_computing_structure_solution 'SHELXS-97 (Sheldrick, 2008)'
_diffrn_ambient_temperature 100(2)
_diffrn_measured_fraction_theta_full 1.000
_diffrn_measured_fraction_theta_max 1.000
_diffrn_measurement_device_type 'CCD area detector'
_diffrn_measurement_method 'phi and omega scans'
_diffrn_radiation_monochromator graphite
_diffrn_radiation_source 'fine-focus sealed tube'
_diffrn_radiation_type MoK\a
_diffrn_radiation_wavelength 0.71073
_diffrn_reflns_av_R_equivalents 0.0498
_diffrn_reflns_av_sigmaI/netI 0.0462
_diffrn_reflns_limit_h_max 18
_diffrn_reflns_limit_h_min -18
_diffrn_reflns_limit_k_max 12
_diffrn_reflns_limit_k_min -12
_diffrn_reflns_limit_l_max 10
_diffrn_reflns_limit_l_min -10
_diffrn_reflns_number 10406
_diffrn_reflns_theta_full 26.29
_diffrn_reflns_theta_max 26.29
_diffrn_reflns_theta_min 2.40
_exptl_absorpt_coefficient_mu 2.421
_exptl_absorpt_correction_T_max 0.6299
_exptl_absorpt_correction_T_min 0.3776
_exptl_absorpt_correction_type multi-scan
_exptl_absorpt_process_details SADABS
_exptl_crystal_colour colorless
_exptl_crystal_density_diffrn 1.833
_exptl_crystal_density_meas ?
_exptl_crystal_density_method .
_exptl_crystal_description block
_exptl_crystal_F_000 720
_exptl_crystal_size_max 0.37
_exptl_crystal_size_mid 0.29
_exptl_crystal_size_min 0.19
_refine_diff_density_max 1.963
_refine_diff_density_min -1.374
_refine_diff_density_rms 0.142
_refine_ls_extinction_method none
_refine_ls_goodness_of_fit_ref 1.077
_refine_ls_hydrogen_treatment constr
_refine_ls_matrix_type full
_refine_ls_number_parameters 167
_refine_ls_number_reflns 2684
_refine_ls_number_restraints 0
_refine_ls_restrained_S_all 1.077
_refine_ls_R_factor_all 0.0489
_refine_ls_R_factor_gt 0.0410
_refine_ls_shift/su_max 0.006
_refine_ls_shift/su_mean 0.001
_refine_ls_structure_factor_coef Fsqd
_refine_ls_weighting_details 'calc w=1/[\s^2^(Fo^2^)+(0.0605P)^2^+0.0000P] where P=(Fo^2^+2Fc^2^)/3'
_refine_ls_weighting_scheme calc
_refine_ls_wR_factor_gt 0.1014
_refine_ls_wR_factor_ref 0.1060
_reflns_number_gt 2299
_reflns_number_total 2684
_reflns_threshold_expression >2sigma(I)
_cod_data_source_file B907726J.txt
_cod_data_source_block 2
_cod_depositor_comments
;
The following automatic conversions were performed:
'_symmetry_cell_setting' value 'Monoclinic' changed to 'monoclinic'
according to '/home/saulius/struct/CIF-dictionaries/cif_core.dic'
dictionary named 'cif_core.dic' version 2.4.1 from 2010-06-29.

Automatic conversion script
Id: cif_fix_enum 1527 2010-12-29 10:47:43Z saulius 
;
_cod_original_sg_symbol_Hall -P2ybc
_cod_original_sg_symbol_H-M P2(1)/c
_cod_database_code 7002086

loop_
_symmetry_equiv_pos_as_xyz
'x, y, z'
'-x, y+1/2, -z+1/2'
'-x, -y, -z'
'x, -y-1/2, z-1/2'

loop_
_atom_site_label
_atom_site_type_symbol
_atom_site_fract_x
_atom_site_fract_y
_atom_site_fract_z
_atom_site_U_iso_or_equiv
_atom_site_adp_type
_atom_site_occupancy
_atom_site_symmetry_multiplicity
_atom_site_calc_flag
_atom_site_refinement_flags
_atom_site_disorder_assembly
_atom_site_disorder_group
I1 I 0.355568(17) 0.88414(3) 0.20022(3) 0.02675(14) Uani 1 1 d . . .
O1 O 0.2633(2) 0.2539(3) 0.7505(3) 0.0288(7) Uani 1 1 d . . .
O2 O 0.1341(2) 0.5427(3) 0.4931(3) 0.0287(7) Uani 1 1 d . . .
H2 H 0.1835 0.5672 0.5533 0.043 Uiso 1 1 calc R . .
O3 O 0.04993(18) 0.5430(3) 0.8266(3) 0.0255(6) Uani 1 1 d . . .
N1 N 0.1812(2) 0.6036(3) 1.1405(4) 0.0206(7) Uani 1 1 d . . .
N2 N 0.3181(2) 0.5195(3) 1.2037(4) 0.0202(7) Uani 1 1 d . . .
N3 N 0.3030(2) 0.3799(3) 0.9686(4) 0.0226(8) Uani 1 1 d . . .
N4 N 0.1575(2) 0.3980(3) 0.7871(4) 0.0220(8) Uani 1 1 d . . .
C1 C 0.2589(3) 0.6004(4) 1.2489(5) 0.0215(9) Uani 1 1 d . . .
H1 H 0.2717 0.6480 1.3449 0.026 Uiso 1 1 calc R . .
C2 C 0.2744(3) 0.4699(4) 1.0587(4) 0.0212(9) Uani 1 1 d . . .
C3 C 0.2429(3) 0.3385(4) 0.8319(5) 0.0238(9) Uani 1 1 d . . .
C4 C 0.1248(3) 0.4936(4) 0.8729(5) 0.0231(9) Uani 1 1 d . . .
C5 C 0.1894(3) 0.5224(4) 1.0182(5) 0.0209(8) Uani 1 1 d . . .
C6 C 0.1024(3) 0.6810(4) 1.1492(5) 0.0252(9) Uani 1 1 d . . .
H6A H 0.1156 0.7282 1.2496 0.038 Uiso 1 1 calc R . .
H6B H 0.0495 0.6249 1.1431 0.038 Uiso 1 1 calc R . .
H6C H 0.0889 0.7420 1.0609 0.038 Uiso 1 1 calc R . .
C7 C 0.4120(3) 0.5056(5) 1.2970(5) 0.0310(10) Uani 1 1 d . . .
H7A H 0.4537 0.5442 1.2396 0.046 Uiso 1 1 calc R . .
H7B H 0.4264 0.4142 1.3150 0.046 Uiso 1 1 calc R . .
H7C H 0.4189 0.5492 1.3990 0.046 Uiso 1 1 calc R . .
C8 C 0.3946(3) 0.3244(5) 1.0040(5) 0.0336(11) Uani 1 1 d . . .
H8A H 0.4382 0.3857 1.0663 0.050 Uiso 1 1 calc R . .
H8B H 0.4117 0.3054 0.9049 0.050 Uiso 1 1 calc R . .
H8C H 0.3953 0.2450 1.0647 0.050 Uiso 1 1 calc R . .
C9 C 0.0975(3) 0.3579(4) 0.6339(5) 0.0282(10) Uani 1 1 d . . .
H9A H 0.0349 0.3902 0.6267 0.034 Uiso 1 1 calc R . .
H9B H 0.0947 0.2629 0.6297 0.034 Uiso 1 1 calc R . .
C10 C 0.1297(3) 0.4065(4) 0.4948(5) 0.0279(10) Uani 1 1 d . . .
H10A H 0.1910 0.3708 0.4988 0.034 Uiso 1 1 calc R . .
H10B H 0.0875 0.3763 0.3958 0.034 Uiso 1 1 calc R . .

loop_
_atom_site_aniso_label
_atom_site_aniso_U_11
_atom_site_aniso_U_22
_atom_site_aniso_U_33
_atom_site_aniso_U_23
_atom_site_aniso_U_13
_atom_site_aniso_U_12
I1 0.0225(2) 0.0286(2) 0.0282(2) 0.00061(11) 0.00444(13) -0.00235(11)
O1 0.0351(17) 0.0233(15) 0.0272(16) -0.0026(13) 0.0064(13) 0.0069(13)
O2 0.0272(16) 0.0319(17) 0.0264(16) 0.0030(14) 0.0051(13) 0.0000(14)
O3 0.0194(15) 0.0287(16) 0.0265(15) 0.0005(13) 0.0021(12) 0.0024(13)
N1 0.0205(18) 0.0217(18) 0.0206(18) -0.0003(13) 0.0070(14) -0.0001(13)
N2 0.0173(17) 0.0216(17) 0.0214(18) 0.0010(14) 0.0044(13) -0.0006(14)
N3 0.0236(19) 0.0241(19) 0.0201(18) 0.0011(13) 0.0050(14) 0.0025(14)
N4 0.0250(19) 0.0224(19) 0.0177(18) -0.0005(13) 0.0035(15) -0.0018(14)
C1 0.021(2) 0.023(2) 0.020(2) -0.0017(16) 0.0053(16) -0.0035(16)
C2 0.024(2) 0.019(2) 0.019(2) 0.0048(16) 0.0033(16) 0.0013(17)
C3 0.029(2) 0.0171(19) 0.027(2) 0.0056(18) 0.0105(18) 0.0008(18)
C4 0.028(2) 0.016(2) 0.024(2) 0.0024(17) 0.0056(18) -0.0059(17)
C5 0.022(2) 0.0188(19) 0.022(2) -0.0007(16) 0.0065(16) -0.0034(16)
C6 0.024(2) 0.026(2) 0.026(2) 0.0023(18) 0.0079(17) 0.0052(18)
C7 0.023(2) 0.035(3) 0.030(2) -0.005(2) -0.0019(18) 0.0066(19)
C8 0.030(2) 0.040(3) 0.028(2) -0.003(2) 0.0021(18) 0.014(2)
C9 0.031(2) 0.024(2) 0.026(2) -0.0049(19) 0.0005(18) -0.0057(19)
C10 0.029(2) 0.031(2) 0.020(2) -0.0047(18) -0.0022(17) 0.0044(19)

loop_
_atom_type_symbol
_atom_type_description
_atom_type_scat_dispersion_real
_atom_type_scat_dispersion_imag
_atom_type_scat_source
C C 0.0033 0.0016 'International Tables Vol C Tables 4.2.6.8 and 6.1.1.4'
H H 0.0000 0.0000 'International Tables Vol C Tables 4.2.6.8 and 6.1.1.4'
N N 0.0061 0.0033 'International Tables Vol C Tables 4.2.6.8 and 6.1.1.4'
O O 0.0106 0.0060 'International Tables Vol C Tables 4.2.6.8 and 6.1.1.4'
I I -0.4742 1.8119 'International Tables Vol C Tables 4.2.6.8 and 6.1.1.4'

loop_
_geom_angle_atom_site_label_1
_geom_angle_atom_site_label_2
_geom_angle_atom_site_label_3
_geom_angle
_geom_angle_site_symmetry_1
_geom_angle_site_symmetry_3
_geom_angle_publ_flag
C10 O2 H2 109.5 . . ?
C1 N1 C5 107.7(3) . . ?
C1 N1 C6 125.1(4) . . ?
C5 N1 C6 127.2(3) . . ?
C1 N2 C2 107.3(3) . . ?
C1 N2 C7 121.4(3) . . ?
C2 N2 C7 131.1(3) . . ?
C2 N3 C3 118.7(3) . . ?
C2 N3 C8 124.6(4) . . ?
C3 N3 C8 116.7(3) . . ?
C3 N4 C4 125.9(3) . . ?
C3 N4 C9 116.6(3) . . ?
C4 N4 C9 117.5(3) . . ?
N1 C1 N2 110.1(4) . . ?
N1 C1 H1 124.9 . . ?
N2 C1 H1 124.9 . . ?
N3 C2 C5 122.7(4) . . ?
N3 C2 N2 129.9(4) . . ?
C5 C2 N2 107.3(3) . . ?
O1 C3 N3 121.6(4) . . ?
O1 C3 N4 120.4(4) . . ?
N3 C3 N4 118.0(4) . . ?
O3 C4 N4 122.8(4) . . ?
O3 C4 C5 125.7(4) . . ?
N4 C4 C5 111.5(4) . . ?
C2 C5 N1 107.5(3) . . ?
C2 C5 C4 122.9(4) . . ?
N1 C5 C4 129.6(4) . . ?
N1 C6 H6A 109.5 . . ?
N1 C6 H6B 109.5 . . ?
H6A C6 H6B 109.5 . . ?
N1 C6 H6C 109.5 . . ?
H6A C6 H6C 109.5 . . ?
H6B C6 H6C 109.5 . . ?
N2 C7 H7A 109.5 . . ?
N2 C7 H7B 109.5 . . ?
H7A C7 H7B 109.5 . . ?
N2 C7 H7C 109.5 . . ?
H7A C7 H7C 109.5 . . ?
H7B C7 H7C 109.5 . . ?
N3 C8 H8A 109.5 . . ?
N3 C8 H8B 109.5 . . ?
H8A C8 H8B 109.5 . . ?
N3 C8 H8C 109.5 . . ?
H8A C8 H8C 109.5 . . ?
H8B C8 H8C 109.5 . . ?
N4 C9 C10 112.6(4) . . ?
N4 C9 H9A 109.1 . . ?
C10 C9 H9A 109.1 . . ?
N4 C9 H9B 109.1 . . ?
C10 C9 H9B 109.1 . . ?
H9A C9 H9B 107.8 . . ?
O2 C10 C9 111.8(4) . . ?
O2 C10 H10A 109.3 . . ?
C9 C10 H10A 109.3 . . ?
O2 C10 H10B 109.3 . . ?
C9 C10 H10B 109.3 . . ?
H10A C10 H10B 107.9 . . ?

loop_
_geom_bond_atom_site_label_1
_geom_bond_atom_site_label_2
_geom_bond_distance
_geom_bond_site_symmetry_2
_geom_bond_publ_flag
O1 C3 1.216(5) . ?
O2 C10 1.419(5) . ?
O2 H2 0.8400 . ?
O3 C4 1.218(5) . ?
N1 C1 1.314(5) . ?
N1 C5 1.390(5) . ?
N1 C6 1.454(5) . ?
N2 C1 1.354(5) . ?
N2 C2 1.375(5) . ?
N2 C7 1.459(5) . ?
N3 C2 1.358(5) . ?
N3 C3 1.377(5) . ?
N3 C8 1.461(5) . ?
N4 C3 1.398(5) . ?
N4 C4 1.404(5) . ?
N4 C9 1.479(5) . ?
C1 H1 0.9500 . ?
C2 C5 1.360(5) . ?
C4 C5 1.428(5) . ?
C6 H6A 0.9800 . ?
C6 H6B 0.9800 . ?
C6 H6C 0.9800 . ?
C7 H7A 0.9800 . ?
C7 H7B 0.9800 . ?
C7 H7C 0.9800 . ?
C8 H8A 0.9800 . ?
C8 H8B 0.9800 . ?
C8 H8C 0.9800 . ?
C9 C10 1.499(6) . ?
C9 H9A 0.9900 . ?
C9 H9B 0.9900 . ?
C10 H10A 0.9900 . ?
C10 H10B 0.9900 . ?

loop_
_geom_torsion_atom_site_label_1
_geom_torsion_atom_site_label_2
_geom_torsion_atom_site_label_3
_geom_torsion_atom_site_label_4
_geom_torsion
_geom_torsion_site_symmetry_1
_geom_torsion_site_symmetry_2
_geom_torsion_site_symmetry_3
_geom_torsion_site_symmetry_4
_geom_torsion_publ_flag
C5 N1 C1 N2 -0.5(4) . . . . ?
C6 N1 C1 N2 -179.6(4) . . . . ?
C2 N2 C1 N1 0.1(4) . . . . ?
C7 N2 C1 N1 175.2(4) . . . . ?
C3 N3 C2 C5 -1.1(6) . . . . ?
C8 N3 C2 C5 177.5(4) . . . . ?
C3 N3 C2 N2 174.7(4) . . . . ?
C8 N3 C2 N2 -6.6(7) . . . . ?
C1 N2 C2 N3 -176.1(4) . . . . ?
C7 N2 C2 N3 9.5(7) . . . . ?
C1 N2 C2 C5 0.3(4) . . . . ?
C7 N2 C2 C5 -174.1(4) . . . . ?
C2 N3 C3 O1 -176.5(4) . . . . ?
C8 N3 C3 O1 4.7(6) . . . . ?
C2 N3 C3 N4 4.4(5) . . . . ?
C8 N3 C3 N4 -174.3(4) . . . . ?
C4 N4 C3 O1 177.9(4) . . . . ?
C9 N4 C3 O1 -3.4(6) . . . . ?
C4 N4 C3 N3 -3.1(6) . . . . ?
C9 N4 C3 N3 175.6(4) . . . . ?
C3 N4 C4 O3 179.1(4) . . . . ?
C9 N4 C4 O3 0.4(6) . . . . ?
C3 N4 C4 C5 -1.6(6) . . . . ?
C9 N4 C4 C5 179.7(3) . . . . ?
N3 C2 C5 N1 176.1(4) . . . . ?
N2 C2 C5 N1 -0.6(4) . . . . ?
N3 C2 C5 C4 -4.0(6) . . . . ?
N2 C2 C5 C4 179.3(4) . . . . ?
C1 N1 C5 C2 0.7(4) . . . . ?
C6 N1 C5 C2 179.7(4) . . . . ?
C1 N1 C5 C4 -179.2(4) . . . . ?
C6 N1 C5 C4 -0.2(7) . . . . ?
O3 C4 C5 C2 -175.7(4) . . . . ?
N4 C4 C5 C2 5.1(5) . . . . ?
O3 C4 C5 N1 4.2(7) . . . . ?
N4 C4 C5 N1 -175.1(4) . . . . ?
C3 N4 C9 C10 -71.9(5) . . . . ?
C4 N4 C9 C10 106.9(4) . . . . ?
N4 C9 C10 O2 -59.5(5) . . . . ?

loop_
_cod_related_entry_id
_cod_related_entry_database
_cod_related_entry_code
1 ChemSpider 30652619
